data_4319339
loop_
_publ_author_name
'Elmar Kessenich'
'Kurt Polborn'
'Axel Schulz'

_publ_section_title
;
 Reaction of 2,4,6-Triazido-1,3,5-triazine with Triphenylphosphane.
 Syntheses and Characterization of the Novel
 2-Triphenylphosphanimino-4-azidotetrazolo[5,1-a]-[1,3,5]triazine and
 2,4,6-Tris(triphenylphosphanimino)-1,3,5-triazine
;
_journal_name_full 'Inorganic Chemistry'
_journal_page_first 1102
_journal_page_last 1109
_journal_paper_doi 10.1021/ic000526k
_journal_volume 40
_journal_year 2001
_chemical_formula_sum 'C57 H45 N6 P3'
_chemical_formula_weight 906.90
_chemical_name_systematic
; 
 ? 
;
_space_group_IT_number 2
_symmetry_cell_setting anorthic
_symmetry_space_group_name_Hall '-P 1'
_symmetry_space_group_name_H-M 'P -1'
_atom_sites_solution_hydrogens geom
_atom_sites_solution_primary direct
_atom_sites_solution_secondary difmap
_audit_creation_method SHELXL
_cell_angle_alpha 108.990(15)
_cell_angle_beta 91.612(13)
_cell_angle_gamma 111.66(2)
_cell_formula_units_Z 4
_cell_length_a 14.705(3)
_cell_length_b 17.705(4)
_cell_length_c 21.528(3)
_cell_measurement_reflns_used 25
_cell_measurement_temperature 293(2)
_cell_measurement_theta_max 16
_cell_measurement_theta_min 9
_cell_volume 4855.0(19)
_computing_cell_refinement CAD4(Nonius,_1977)
_computing_data_collection CAD4(Nonius,_1977)
_computing_data_reduction process_MOLEN(Fair,_1990)
_computing_molecular_graphics ZORTEP(Zsolnai,_1994)
_computing_publication_material 'SHELXL-93 (Sheldrick, 1993)'
_computing_structure_refinement 'SHELXL-93 (Sheldrick, 1993)'
_computing_structure_solution 'SHELXS-86 (Sheldrick, 1990)'
_diffrn_ambient_temperature 293(2)
_diffrn_measurement_device Nonius_MACH3
_diffrn_measurement_method \o-2\T-scan
_diffrn_radiation_monochromator graphite
_diffrn_radiation_source 'fine-focus sealed tube'
_diffrn_radiation_type MoK\a
_diffrn_radiation_wavelength 0.71073
_diffrn_reflns_av_R_equivalents 0.0219
_diffrn_reflns_av_sigmaI/netI 0.0401
_diffrn_reflns_limit_h_max 16
_diffrn_reflns_limit_h_min -16
_diffrn_reflns_limit_k_max 20
_diffrn_reflns_limit_k_min -19
_diffrn_reflns_limit_l_max 0
_diffrn_reflns_limit_l_min -24
_diffrn_reflns_number 15650
_diffrn_reflns_theta_max 23.98
_diffrn_reflns_theta_min 2.28
_diffrn_standards_decay_% 3.0
_diffrn_standards_interval_time 7200
_diffrn_standards_number 3
_exptl_absorpt_coefficient_mu 0.167
_exptl_absorpt_correction_T_max 1.0000
_exptl_absorpt_correction_T_min 0.9853
_exptl_absorpt_correction_type empirical
_exptl_crystal_colour transparent
_exptl_crystal_density_diffrn 1.241
_exptl_crystal_description plate
_exptl_crystal_F_000 1896
_exptl_crystal_size_max 0.53
_exptl_crystal_size_mid 0.37
_exptl_crystal_size_min 0.17
_refine_diff_density_max 0.664
_refine_diff_density_min -0.417
_refine_diff_density_rms 0.052
_refine_ls_extinction_method none
_refine_ls_goodness_of_fit_all 1.026
_refine_ls_goodness_of_fit_obs 1.083
_refine_ls_hydrogen_treatment riding
_refine_ls_matrix_type full
_refine_ls_number_parameters 865
_refine_ls_number_reflns 15185
_refine_ls_number_restraints 0
_refine_ls_restrained_S_all 1.026
_refine_ls_restrained_S_obs 1.083
_refine_ls_R_factor_all 0.0968
_refine_ls_R_factor_obs 0.0636
_refine_ls_shift/esd_max 0.013
_refine_ls_shift/esd_mean 0.003
_refine_ls_structure_factor_coef Fsqd
_refine_ls_weighting_details 'w=1/[\s^2^(Fo^2^)+(0.0561P)^2^+7.5062P] where P=(Fo^2^+2Fc^2^)/3'
_refine_ls_weighting_scheme calc
_refine_ls_wR_factor_all 0.1637
_refine_ls_wR_factor_obs 0.1434
_reflns_number_observed 10676
_reflns_number_total 15185
_reflns_observed_criterion >2sigma(I)
_cod_data_source_file ic000526k_1.cif
_cod_data_source_block kesse10
_cod_depositor_comments
;
The following automatic conversions were performed:

'_refine_ls_weighting_scheme' value 'calc
w=1/[\s^2^(Fo^2^)+(0.0561P)^2^+7.5062P] where P=(Fo^2^+2Fc^2^)/3' was
changed to 'calc'. New tag '_refine_ls_weighting_details' was
created. The value of the new tag was set to
'w=1/[\s^2^(Fo^2^)+(0.0561P)^2^+7.5062P] where P=(Fo^2^+2Fc^2^)/3'.

Automatic conversion script
Id: cif_fix_values 3143 2015-03-26 13:38:13Z robertas 
;
_cod_original_cell_volume 4854.9(16)
_cod_database_code 4319339

loop_
_symmetry_equiv_pos_as_xyz
'x, y, z'
'-x, -y, -z'

loop_
_atom_site_aniso_label
_atom_site_aniso_U_11
_atom_site_aniso_U_22
_atom_site_aniso_U_33
_atom_site_aniso_U_23
_atom_site_aniso_U_13
_atom_site_aniso_U_12
N1 0.044(2) 0.052(2) 0.029(2) 0.0151(14) 0.0095(13) 0.0229(15)
N2 0.036(2) 0.048(2) 0.030(2) 0.0133(13) 0.0060(13) 0.0194(14)
N3 0.042(2) 0.047(2) 0.030(2) 0.0140(13) 0.0069(13) 0.0204(14)
N4 0.040(2) 0.056(2) 0.029(2) 0.0125(14) 0.0064(13) 0.022(2)
N5 0.036(2) 0.056(2) 0.041(2) 0.020(2) 0.0092(14) 0.0212(15)
N6 0.047(2) 0.061(2) 0.029(2) 0.0185(15) 0.0102(13) 0.027(2)
P1 0.0395(5) 0.0485(6) 0.0291(5) 0.0125(4) 0.0048(4) 0.0204(4)
P2 0.0384(5) 0.0507(6) 0.0391(5) 0.0150(5) 0.0052(4) 0.0186(5)
P3 0.0423(5) 0.0494(6) 0.0319(5) 0.0169(4) 0.0085(4) 0.0205(5)
C1 0.042(2) 0.039(2) 0.028(2) 0.011(2) 0.006(2) 0.020(2)
C2 0.040(2) 0.034(2) 0.035(2) 0.012(2) 0.009(2) 0.015(2)
C3 0.043(2) 0.042(2) 0.030(2) 0.015(2) 0.009(2) 0.021(2)
C4 0.045(2) 0.046(2) 0.038(2) 0.014(2) 0.000(2) 0.018(2)
C5 0.054(3) 0.083(3) 0.044(2) 0.028(2) -0.001(2) 0.022(2)
C6 0.072(3) 0.090(4) 0.048(3) 0.021(3) -0.012(2) 0.019(3)
C7 0.055(3) 0.093(4) 0.076(4) 0.018(3) -0.016(3) 0.017(3)
C8 0.048(3) 0.103(4) 0.075(3) 0.019(3) 0.006(2) 0.017(3)
C9 0.048(3) 0.081(3) 0.051(3) 0.012(2) 0.004(2) 0.022(2)
C10 0.061(3) 0.053(2) 0.029(2) 0.017(2) 0.010(2) 0.030(2)
C11 0.063(3) 0.072(3) 0.048(2) 0.025(2) 0.021(2) 0.041(2)
C12 0.090(4) 0.097(4) 0.069(3) 0.037(3) 0.036(3) 0.068(3)
C13 0.130(5) 0.087(4) 0.065(3) 0.031(3) 0.040(3) 0.078(4)
C14 0.129(5) 0.056(3) 0.057(3) 0.023(2) 0.020(3) 0.047(3)
C15 0.075(3) 0.051(3) 0.048(2) 0.017(2) 0.007(2) 0.025(2)
C16 0.037(2) 0.050(2) 0.035(2) 0.015(2) 0.004(2) 0.019(2)
C17 0.054(2) 0.054(2) 0.044(2) 0.016(2) 0.014(2) 0.024(2)
C18 0.059(3) 0.066(3) 0.049(2) 0.025(2) 0.016(2) 0.022(2)
C19 0.065(3) 0.057(3) 0.063(3) 0.026(2) 0.004(2) 0.013(2)
C20 0.084(3) 0.046(3) 0.058(3) 0.013(2) 0.005(2) 0.021(2)
C21 0.068(3) 0.057(3) 0.037(2) 0.009(2) 0.011(2) 0.029(2)
C22 0.045(2) 0.053(2) 0.057(3) 0.016(2) 0.012(2) 0.022(2)
C23 0.067(3) 0.129(5) 0.058(3) 0.020(3) 0.022(3) 0.051(3)
C24 0.103(5) 0.186(8) 0.081(4) 0.026(4) 0.045(4) 0.082(5)
C25 0.082(4) 0.127(5) 0.116(5) 0.028(4) 0.056(4) 0.056(4)
C26 0.052(3) 0.093(4) 0.125(5) 0.020(4) 0.018(3) 0.037(3)
C27 0.046(3) 0.083(3) 0.083(3) 0.026(3) 0.010(2) 0.029(2)
C28 0.049(2) 0.049(2) 0.043(2) 0.015(2) -0.003(2) 0.017(2)
C29 0.070(3) 0.062(3) 0.068(3) 0.027(2) 0.006(2) 0.029(2)
C30 0.099(4) 0.074(3) 0.096(4) 0.039(3) 0.015(3) 0.049(3)
C31 0.084(4) 0.081(4) 0.098(4) 0.055(3) 0.008(3) 0.032(3)
C32 0.069(3) 0.086(4) 0.069(3) 0.044(3) 0.006(2) 0.029(3)
C33 0.060(3) 0.065(3) 0.046(2) 0.025(2) 0.000(2) 0.024(2)
C34 0.039(2) 0.062(3) 0.047(2) 0.012(2) 0.005(2) 0.019(2)
C35 0.114(5) 0.056(3) 0.092(4) 0.012(3) -0.031(4) 0.026(3)
C36 0.130(6) 0.060(4) 0.123(6) 0.001(4) -0.034(5) 0.025(4)
C37 0.076(4) 0.085(4) 0.087(4) -0.019(3) -0.006(3) 0.023(3)
C38 0.100(5) 0.111(5) 0.060(3) 0.005(3) -0.009(3) 0.005(4)
C39 0.096(4) 0.086(4) 0.052(3) 0.023(3) -0.010(3) -0.003(3)
C40 0.047(2) 0.062(3) 0.040(2) 0.026(2) 0.008(2) 0.018(2)
C41 0.074(3) 0.055(3) 0.088(4) 0.022(3) 0.006(3) 0.028(3)
C42 0.086(4) 0.050(3) 0.105(4) 0.016(3) 0.003(3) 0.009(3)
C43 0.063(3) 0.080(4) 0.069(3) 0.024(3) 0.000(3) -0.002(3)
C44 0.049(3) 0.107(4) 0.067(3) 0.026(3) 0.010(2) 0.018(3)
C45 0.051(3) 0.073(3) 0.059(3) 0.014(2) 0.011(2) 0.019(2)
C46 0.044(2) 0.052(2) 0.034(2) 0.017(2) 0.011(2) 0.018(2)
C47 0.080(3) 0.095(4) 0.051(3) 0.040(3) 0.029(2) 0.057(3)
C48 0.115(4) 0.127(5) 0.046(3) 0.049(3) 0.027(3) 0.077(4)
C49 0.086(3) 0.092(4) 0.037(2) 0.029(2) 0.023(2) 0.036(3)
C50 0.058(3) 0.072(3) 0.044(2) 0.013(2) 0.022(2) 0.022(2)
C51 0.050(2) 0.066(3) 0.043(2) 0.017(2) 0.015(2) 0.028(2)
C52 0.044(2) 0.050(2) 0.040(2) 0.020(2) 0.011(2) 0.020(2)
C53 0.068(3) 0.054(3) 0.051(3) 0.017(2) 0.006(2) 0.017(2)
C54 0.083(3) 0.044(3) 0.079(3) 0.019(2) 0.012(3) 0.014(2)
C55 0.095(4) 0.061(3) 0.083(4) 0.040(3) 0.017(3) 0.032(3)
C56 0.093(4) 0.073(3) 0.063(3) 0.040(3) 0.008(3) 0.040(3)
C57 0.059(3) 0.053(2) 0.051(2) 0.023(2) 0.006(2) 0.024(2)
N1A 0.033(2) 0.059(2) 0.034(2) 0.0178(15) 0.0070(13) 0.0121(15)
N2A 0.035(2) 0.063(2) 0.031(2) 0.0199(15) 0.0090(13) 0.013(2)
N3A 0.036(2) 0.052(2) 0.032(2) 0.0161(14) 0.0086(13) 0.0110(14)
N4A 0.037(2) 0.071(2) 0.030(2) 0.021(2) 0.0072(13) 0.013(2)
N5A 0.038(2) 0.062(2) 0.032(2) 0.0169(15) 0.0096(13) 0.015(2)
N6A 0.035(2) 0.059(2) 0.037(2) 0.018(2) 0.0079(13) 0.015(2)
P1A 0.0370(5) 0.0656(7) 0.0347(5) 0.0209(5) 0.0081(4) 0.0153(5)
P2A 0.0376(5) 0.0491(6) 0.0310(5) 0.0148(4) 0.0094(4) 0.0143(4)
P3A 0.0343(5) 0.0556(6) 0.0365(5) 0.0182(5) 0.0059(4) 0.0145(5)
C1A 0.041(2) 0.049(2) 0.033(2) 0.015(2) 0.007(2) 0.011(2)
C2A 0.037(2) 0.046(2) 0.031(2) 0.013(2) 0.008(2) 0.011(2)
C3A 0.037(2) 0.045(2) 0.033(2) 0.014(2) 0.005(2) 0.012(2)
C4A 0.046(2) 0.081(3) 0.060(3) 0.037(3) 0.019(2) 0.024(2)
C5A 0.081(4) 0.160(6) 0.094(4) 0.029(4) 0.003(3) 0.074(4)
C6A 0.089(5) 0.188(8) 0.143(7) 0.068(6) 0.014(4) 0.089(5)
C7A 0.091(4) 0.114(5) 0.154(7) 0.079(5) 0.061(5) 0.064(4)
C8A 0.106(5) 0.080(4) 0.119(5) 0.054(4) 0.047(4) 0.052(4)
C9A 0.079(3) 0.065(3) 0.084(4) 0.038(3) 0.023(3) 0.035(3)
C10A 0.040(2) 0.068(3) 0.037(2) 0.023(2) 0.003(2) 0.020(2)
C11A 0.058(3) 0.072(3) 0.040(2) 0.024(2) 0.005(2) 0.014(2)
C12A 0.084(3) 0.098(4) 0.051(3) 0.043(3) 0.022(3) 0.034(3)
C13A 0.095(4) 0.098(4) 0.039(2) 0.030(3) 0.016(2) 0.047(3)
C14A 0.091(4) 0.082(4) 0.041(3) 0.008(2) 0.000(2) 0.032(3)
C15A 0.064(3) 0.070(3) 0.042(2) 0.021(2) 0.007(2) 0.017(2)
C16A 0.045(2) 0.070(3) 0.035(2) 0.021(2) 0.005(2) 0.009(2)
C17A 0.051(3) 0.074(3) 0.042(2) 0.007(2) 0.008(2) 0.008(2)
C18A 0.071(3) 0.072(3) 0.045(3) 0.003(2) 0.016(2) -0.017(3)
C19A 0.110(5) 0.080(4) 0.070(4) 0.033(3) 0.008(3) 0.008(4)
C20A 0.093(4) 0.090(4) 0.114(5) 0.058(4) -0.009(4) 0.021(3)
C21A 0.059(3) 0.087(4) 0.096(4) 0.054(3) 0.000(3) 0.017(3)
C22A 0.049(2) 0.046(2) 0.031(2) 0.015(2) 0.008(2) 0.015(2)
C23A 0.052(3) 0.049(2) 0.048(2) 0.012(2) 0.002(2) 0.010(2)
C24A 0.056(3) 0.061(3) 0.064(3) 0.017(2) -0.004(2) -0.002(2)
C25A 0.091(4) 0.047(3) 0.059(3) 0.014(2) -0.006(3) -0.003(3)
C26A 0.105(4) 0.046(3) 0.058(3) 0.016(2) 0.007(3) 0.025(3)
C27A 0.067(3) 0.057(3) 0.047(2) 0.020(2) 0.009(2) 0.025(2)
C28A 0.046(2) 0.051(2) 0.041(2) 0.021(2) 0.015(2) 0.020(2)
C29A 0.048(3) 0.090(4) 0.046(2) 0.013(2) 0.011(2) 0.025(2)
C30A 0.050(3) 0.107(4) 0.075(3) 0.021(3) 0.017(2) 0.032(3)
C31A 0.064(3) 0.097(4) 0.082(4) 0.039(3) 0.041(3) 0.040(3)
C32A 0.083(4) 0.123(5) 0.053(3) 0.036(3) 0.035(3) 0.054(3)
C33A 0.065(3) 0.123(4) 0.043(2) 0.033(3) 0.020(2) 0.048(3)
C34A 0.043(2) 0.048(2) 0.037(2) 0.015(2) 0.012(2) 0.015(2)
C35A 0.096(4) 0.056(3) 0.053(3) 0.012(2) 0.012(3) 0.027(3)
C36A 0.156(6) 0.048(3) 0.083(4) 0.019(3) 0.025(4) 0.047(3)
C37A 0.116(5) 0.077(4) 0.095(4) 0.053(3) 0.035(4) 0.054(4)
C38A 0.080(3) 0.085(4) 0.074(3) 0.045(3) 0.003(3) 0.031(3)
C39A 0.064(3) 0.058(3) 0.050(3) 0.022(2) -0.002(2) 0.018(2)
C40A 0.046(2) 0.056(2) 0.042(2) 0.018(2) 0.013(2) 0.019(2)
C41A 0.050(2) 0.059(3) 0.041(2) 0.021(2) 0.012(2) 0.017(2)
C42A 0.072(3) 0.072(3) 0.050(3) 0.031(2) 0.017(2) 0.029(3)
C43A 0.097(4) 0.076(3) 0.063(3) 0.039(3) 0.024(3) 0.034(3)
C44A 0.081(4) 0.059(3) 0.079(4) 0.032(3) 0.007(3) 0.003(3)
C45A 0.054(3) 0.066(3) 0.059(3) 0.024(2) 0.005(2) 0.012(2)
C46A 0.039(2) 0.062(3) 0.041(2) 0.013(2) 0.005(2) 0.019(2)
C47A 0.061(3) 0.093(4) 0.052(3) 0.025(3) 0.021(2) 0.038(3)
C48A 0.076(4) 0.118(5) 0.063(3) 0.021(3) 0.026(3) 0.052(4)
C49A 0.082(4) 0.104(5) 0.074(4) -0.005(3) 0.014(3) 0.047(4)
C50A 0.085(4) 0.068(3) 0.098(4) 0.003(3) 0.012(3) 0.025(3)
C51A 0.063(3) 0.062(3) 0.069(3) 0.013(2) 0.017(2) 0.017(2)
C52A 0.040(2) 0.056(3) 0.050(2) 0.022(2) 0.003(2) 0.013(2)
C53A 0.063(3) 0.114(4) 0.049(3) 0.014(3) -0.002(2) 0.032(3)
C54A 0.081(4) 0.158(6) 0.052(3) 0.009(4) -0.017(3) 0.035(4)
C55A 0.074(4) 0.134(6) 0.085(4) 0.029(4) -0.029(3) 0.032(4)
C56A 0.053(3) 0.118(5) 0.108(5) 0.031(4) -0.006(3) 0.037(3)
C57A 0.048(3) 0.085(4) 0.072(3) 0.022(3) 0.001(2) 0.029(2)

loop_
_atom_site_label
_atom_site_type_symbol
_atom_site_fract_x
_atom_site_fract_y
_atom_site_fract_z
_atom_site_U_iso_or_equiv
_atom_site_thermal_displace_type
_atom_site_occupancy
_atom_site_calc_flag
_atom_site_refinement_flags
_atom_site_disorder_group
N1 N 0.1078(2) 0.2660(2) 0.08346(14) 0.0400(7) Uani 1 d . .
N2 N -0.0080(2) 0.2653(2) 0.15858(13) 0.0374(7) Uani 1 d . .
N3 N -0.0575(2) 0.2426(2) 0.04488(14) 0.0386(7) Uani 1 d . .
N4 N 0.1595(2) 0.2975(2) 0.19343(14) 0.0419(7) Uani 1 d . .
N5 N -0.1644(2) 0.2511(2) 0.12344(15) 0.0428(7) Uani 1 d . .
N6 N 0.0553(2) 0.2369(2) -0.02779(14) 0.0433(7) Uani 1 d . .
P1 P 0.14462(7) 0.31968(6) 0.26908(4) 0.0386(2) Uani 1 d . .
P2 P -0.24844(7) 0.24988(7) 0.07520(5) 0.0428(2) Uani 1 d . .
P3 P 0.15325(7) 0.21922(7) -0.04130(5) 0.0399(2) Uani 1 d . .
C1 C 0.0835(3) 0.2751(2) 0.1445(2) 0.0358(8) Uani 1 d . .
C2 C -0.0745(3) 0.2528(2) 0.1080(2) 0.0370(8) Uani 1 d . .
C3 C 0.03380(5) 0.24841(4) 0.03590(3) 0.0369(8) Uani 1 d . .
C4 C 0.26878(5) 0.36439(4) 0.31610(3) 0.0432(9) Uani 1 d R .
C5 C 0.28257(5) 0.39282(4) 0.38528(3) 0.0610(12) Uani 1 d R .
H5 H 0.22793(5) 0.38356(4) 0.40700(3) 0.073 Uiso 1 calc R .
C6 C 0.37802(5) 0.43509(4) 0.42199(3) 0.0756(14) Uani 1 d R .
H6 H 0.38724(5) 0.45412(4) 0.46827(3) 0.091 Uiso 1 calc R .
C7 C 0.45969(5) 0.44893(4) 0.38953(3) 0.083(2) Uani 1 d R .
H7 H 0.52355(5) 0.47721(4) 0.41409(3) 0.099 Uiso 1 calc R .
C8 C 0.44590(5) 0.42050(4) 0.32035(3) 0.083(2) Uani 1 d R .
H8 H 0.50054(5) 0.42977(4) 0.29862(3) 0.100 Uiso 1 calc R .
C9 C 0.35045(5) 0.37823(4) 0.28364(3) 0.0643(12) Uani 1 d R .
H9 H 0.34122(5) 0.35921(4) 0.23735(3) 0.077 Uiso 1 calc R .
C10 C 0.09776(5) 0.40402(4) 0.30518(3) 0.0448(9) Uani 1 d R .
C11 C -0.00352(5) 0.38329(4) 0.30207(3) 0.0556(11) Uani 1 d R .
H11 H -0.04829(5) 0.32527(4) 0.28554(3) 0.067 Uiso 1 calc R .
C12 C -0.03789(5) 0.44927(4) 0.32366(3) 0.0733(14) Uani 1 d R .
H12 H -0.10566(5) 0.43540(4) 0.32156(3) 0.088 Uiso 1 calc R .
C13 C 0.02902(5) 0.53599(4) 0.34838(3) 0.082(2) Uani 1 d R .
H13 H 0.00602(5) 0.58014(4) 0.36283(3) 0.098 Uiso 1 calc R .
C14 C 0.13030(5) 0.55672(4) 0.35149(3) 0.077(2) Uani 1 d R .
H14 H 0.17506(5) 0.61474(4) 0.36801(3) 0.093 Uiso 1 calc R .
C15 C 0.16467(5) 0.49074(4) 0.32990(3) 0.0583(11) Uani 1 d R .
H15 H 0.23243(5) 0.50462(4) 0.33199(3) 0.070 Uiso 1 calc R .
C16 C 0.07510(5) 0.22498(4) 0.28922(3) 0.0404(8) Uani 1 d R .
C17 C 0.03814(5) 0.23350(4) 0.34870(3) 0.0501(10) Uani 1 d R .
H17 H 0.04544(5) 0.28820(4) 0.37767(3) 0.060 Uiso 1 calc R .
C18 C -0.00974(5) 0.16025(4) 0.36488(3) 0.0577(11) Uani 1 d R .
H18 H -0.03446(5) 0.16595(4) 0.40468(3) 0.069 Uiso 1 calc R .
C19 C -0.02067(5) 0.07850(4) 0.32156(3) 0.0648(12) Uani 1 d R .
H19 H -0.05272(5) 0.02950(4) 0.33237(3) 0.078 Uiso 1 calc R .
C20 C 0.01629(5) 0.06998(4) 0.26207(3) 0.0656(12) Uani 1 d R .
H20 H 0.00898(5) 0.01528(4) 0.23309(3) 0.079 Uiso 1 calc R .
C21 C 0.06417(5) 0.14322(4) 0.24590(3) 0.0543(10) Uani 1 d R .
H21 H 0.08889(5) 0.13753(4) 0.20609(3) 0.065 Uiso 1 calc R .
C22 C -0.34440(5) 0.25460(4) 0.12448(3) 0.0519(10) Uani 1 d R .
C23 C -0.32564(5) 0.26985(4) 0.19206(3) 0.085(2) Uani 1 d R .
H23 H -0.26384(5) 0.27785(4) 0.21142(3) 0.102 Uiso 1 calc R .
C24 C -0.39924(5) 0.27314(4) 0.23069(3) 0.121(3) Uani 1 d R .
H24 H -0.38669(5) 0.28335(4) 0.27590(3) 0.145 Uiso 1 calc R .
C25 C -0.49160(5) 0.26118(4) 0.20174(3) 0.107(2) Uani 1 d R .
H25 H -0.54085(5) 0.26338(4) 0.22758(3) 0.129 Uiso 1 calc R .
C26 C -0.51037(5) 0.24593(4) 0.13417(3) 0.093(2) Uani 1 d R .
H26 H -0.57217(5) 0.23793(4) 0.11480(3) 0.111 Uiso 1 calc R .
C27 C -0.43677(5) 0.24264(4) 0.09554(3) 0.0708(13) Uani 1 d R .
H27 H -0.44933(5) 0.23244(4) 0.05032(3) 0.085 Uiso 1 calc R .
C28 C -0.21726(5) 0.33878(4) 0.04441(3) 0.0489(10) Uani 1 d R .
C29 C -0.25214(5) 0.40391(4) 0.06957(3) 0.0650(12) Uani 1 d R .
H29 H -0.29563(5) 0.39993(4) 0.10004(3) 0.078 Uiso 1 calc R .
C30 C -0.22201(5) 0.47500(4) 0.04917(3) 0.083(2) Uani 1 d R .
H30 H -0.24536(5) 0.51858(4) 0.06599(3) 0.100 Uiso 1 calc R .
C31 C -0.15700(5) 0.48096(4) 0.00363(3) 0.082(2) Uani 1 d R .
H31 H -0.13684(5) 0.52853(4) -0.01001(3) 0.098 Uiso 1 calc R .
C32 C -0.12212(5) 0.41582(4) -0.02153(3) 0.0710(13) Uani 1 d R .
H32 H -0.07863(5) 0.41981(4) -0.05201(3) 0.085 Uiso 1 calc R .
C33 C -0.15225(5) 0.34473(4) -0.00114(3) 0.0562(11) Uani 1 d R .
H33 H -0.12892(5) 0.30115(4) -0.01798(3) 0.067 Uiso 1 calc R .
C34 C -0.31471(5) 0.15137(4) 0.00375(3) 0.0523(10) Uani 1 d R .
C35 C -0.34021(5) 0.07290(4) 0.01375(3) 0.095(2) Uani 1 d R .
H35 H -0.31984(5) 0.07267(4) 0.05495(3) 0.114 Uiso 1 calc R .
C36 C -0.39616(5) -0.00523(4) -0.03783(3) 0.118(2) Uani 1 d R .
H36 H -0.41322(5) -0.05773(4) -0.03114(3) 0.142 Uiso 1 calc R .
C37 C -0.42662(5) -0.00488(4) -0.09941(3) 0.099(2) Uani 1 d R .
H37 H -0.46406(5) -0.05715(4) -0.13392(3) 0.119 Uiso 1 calc R .
C38 C -0.40112(5) 0.07359(4) -0.10941(3) 0.109(2) Uani 1 d R .
H38 H -0.42150(5) 0.07382(4) -0.15062(3) 0.131 Uiso 1 calc R .
C39 C -0.34517(5) 0.15172(4) -0.05784(3) 0.092(2) Uani 1 d R .
H39 H -0.32812(5) 0.20423(4) -0.06454(3) 0.110 Uiso 1 calc R .
C40 C 0.27289(5) 0.31199(4) -0.00089(3) 0.0483(10) Uani 1 d R .
C41 C 0.27581(5) 0.39354(4) 0.03663(3) 0.0728(14) Uani 1 d R .
H41 H 0.21706(5) 0.40159(4) 0.04178(3) 0.087 Uiso 1 calc R .
C42 C 0.36653(5) 0.46306(4) 0.06644(3) 0.090(2) Uani 1 d R .
H42 H 0.36848(5) 0.51762(4) 0.09154(3) 0.108 Uiso 1 calc R .
C43 C 0.45434(5) 0.45103(4) 0.05873(3) 0.081(2) Uani 1 d R .
H43 H 0.51504(5) 0.49754(4) 0.07867(3) 0.097 Uiso 1 calc R .
C44 C 0.45142(5) 0.36949(4) 0.02121(3) 0.080(2) Uani 1 d R .
H44 H 0.51017(5) 0.36145(4) 0.01604(3) 0.096 Uiso 1 calc R .
C45 C 0.36070(5) 0.29997(4) -0.00860(3) 0.0657(12) Uani 1 d R .
H45 H 0.35875(5) 0.24542(4) -0.03371(3) 0.079 Uiso 1 calc R .
C46 C 0.15377(5) 0.19563(4) -0.12953(3) 0.0431(9) Uani 1 d R .
C47 C 0.10352(5) 0.22868(4) -0.16197(3) 0.0645(13) Uani 1 d R .
H47 H 0.06845(5) 0.25981(4) -0.13874(3) 0.077 Uiso 1 calc R .
C48 C 0.10569(5) 0.21520(4) -0.22913(3) 0.082(2) Uani 1 d R .
H48 H 0.07207(5) 0.23732(4) -0.25084(3) 0.099 Uiso 1 calc R .
C49 C 0.15810(5) 0.16866(4) -0.26386(3) 0.0698(13) Uani 1 d R .
H49 H 0.15954(5) 0.15964(4) -0.30880(3) 0.084 Uiso 1 calc R .
C50 C 0.20835(5) 0.13561(4) -0.23142(3) 0.0607(12) Uani 1 d R .
H50 H 0.24342(5) 0.10448(4) -0.25466(3) 0.073 Uiso 1 calc R .
C51 C 0.20618(5) 0.14910(4) -0.16426(3) 0.0522(10) Uani 1 d R .
H51 H 0.23980(5) 0.12699(4) -0.14256(3) 0.063 Uiso 1 calc R .
C52 C 0.15430(5) 0.12599(4) -0.02416(3) 0.0431(9) Uani 1 d R .
C53 C 0.09676(5) 0.04275(4) -0.06923(3) 0.0603(11) Uani 1 d R .
H53 H 0.06412(5) 0.03556(4) -0.10971(3) 0.072 Uiso 1 calc R .
C54 C 0.08801(5) -0.02975(4) -0.05380(3) 0.0731(14) Uani 1 d R .
H54 H 0.04951(5) -0.08545(4) -0.08396(3) 0.088 Uiso 1 calc R .
C55 C 0.13679(5) -0.01899(4) 0.00669(3) 0.0758(14) Uani 1 d R .
H55 H 0.13092(5) -0.06749(4) 0.01701(3) 0.091 Uiso 1 calc R .
C56 C 0.19434(5) 0.06426(4) 0.05176(3) 0.0707(13) Uani 1 d R .
H56 H 0.22698(5) 0.07146(4) 0.09223(3) 0.085 Uiso 1 calc R .
C57 C 0.20309(5) 0.13675(4) 0.03633(3) 0.0528(10) Uani 1 d R .
H57 H 0.24159(5) 0.19245(4) 0.06647(3) 0.063 Uiso 1 calc R .
N1A N -0.0677(2) 0.2317(2) 0.54084(14) 0.0439(8) Uani 1 d . .
N2A N -0.2372(2) 0.1943(2) 0.55493(14) 0.0445(8) Uani 1 d . .
N3A N -0.1121(2) 0.2358(2) 0.64709(14) 0.0417(7) Uani 1 d . .
N4A N -0.1880(2) 0.1883(2) 0.45103(14) 0.0478(8) Uani 1 d . .
N5A N -0.2767(2) 0.2120(2) 0.65977(14) 0.0455(8) Uani 1 d . .
N6A N 0.0518(2) 0.2790(2) 0.63473(15) 0.0448(8) Uani 1 d . .
P1A P -0.29824(7) 0.13290(7) 0.41181(5) 0.0466(3) Uani 1 d . .
P2A P -0.24502(7) 0.24247(7) 0.73817(5) 0.0400(2) Uani 1 d . .
P3A P 0.14104(7) 0.30635(7) 0.59582(5) 0.0429(2) Uani 1 d . .
C1A C -0.1650(3) 0.2041(2) 0.5173(2) 0.0426(9) Uani 1 d . .
C2A C -0.2064(3) 0.2133(2) 0.6198(2) 0.0395(8) Uani 1 d . .
C3A C -0.04602(5) 0.24787(4) 0.60612(3) 0.0396(8) Uani 1 d . .
C4A C -0.38302(5) 0.18822(4) 0.42325(3) 0.0595(11) Uani 1 d R .
C5A C -0.45986(5) 0.16575(4) 0.37281(3) 0.109(2) Uani 1 d R .
H5A H -0.47046(5) 0.12027(4) 0.33272(3) 0.131 Uiso 1 calc R .
C6A C -0.52086(5) 0.21125(4) 0.38228(3) 0.128(3) Uani 1 d R .
H6A H -0.57227(5) 0.19622(4) 0.34853(3) 0.153 Uiso 1 calc R .
C7A C -0.50503(5) 0.27921(4) 0.44219(3) 0.103(2) Uani 1 d R .
H7A H -0.54584(5) 0.30965(4) 0.44852(3) 0.124 Uiso 1 calc R .
C8A C -0.42820(5) 0.30168(4) 0.49264(3) 0.092(2) Uani 1 d R .
H8A H -0.41762(5) 0.34715(4) 0.53273(3) 0.110 Uiso 1 calc R .
C9A C -0.36719(5) 0.25619(4) 0.48317(3) 0.0709(13) Uani 1 d R .
H9A H -0.31578(5) 0.27122(4) 0.51692(3) 0.085 Uiso 1 calc R .
C10A C -0.28953(5) 0.10309(4) 0.32377(3) 0.0478(10) Uani 1 d R .
C11A C -0.21840(5) 0.16242(4) 0.30262(3) 0.0593(11) Uani 1 d R .
H11A H -0.17712(5) 0.21690(4) 0.33324(3) 0.071 Uiso 1 calc R .
C12A C -0.20895(5) 0.14032(4) 0.23570(3) 0.0740(14) Uani 1 d R .
H12A H -0.16136(5) 0.18002(4) 0.22155(3) 0.089 Uiso 1 calc R .
C13A C -0.27064(5) 0.05887(4) 0.18994(3) 0.0734(14) Uani 1 d R .
H13A H -0.26432(5) 0.04407(4) 0.14517(3) 0.088 Uiso 1 calc R .
C14A C -0.34177(5) -0.00046(4) 0.21110(3) 0.0761(14) Uani 1 d R .
H14A H -0.38304(5) -0.05496(4) 0.18049(3) 0.091 Uiso 1 calc R .
C15A C -0.35122(5) 0.02165(4) 0.27801(3) 0.0616(12) Uani 1 d R .
H15A H -0.39882(5) -0.01805(4) 0.29216(3) 0.074 Uiso 1 calc R .
C16A C -0.35717(5) 0.02987(4) 0.42352(3) 0.0537(11) Uani 1 d R .
C17A C -0.45759(5) -0.00849(4) 0.42598(3) 0.0647(13) Uani 1 d R .
H17A H -0.49891(5) 0.01947(4) 0.42237(3) 0.078 Uiso 1 calc R .
C18A C -0.49625(5) -0.08865(4) 0.43384(3) 0.082(2) Uani 1 d R .
H18A H -0.56344(5) -0.11433(4) 0.43548(3) 0.098 Uiso 1 calc R .
C19A C -0.43449(5) -0.13044(4) 0.43925(3) 0.094(2) Uani 1 d R .
H19A H -0.46036(5) -0.18407(4) 0.44452(3) 0.113 Uiso 1 calc R .
C20A C -0.33407(5) -0.09208(4) 0.43679(3) 0.099(2) Uani 1 d R .
H20A H -0.29275(5) -0.12004(4) 0.44041(3) 0.118 Uiso 1 calc R .
C21A C -0.29541(5) -0.01192(4) 0.42892(3) 0.079(2) Uani 1 d R .
H21A H -0.22822(5) 0.01374(4) 0.42727(3) 0.095 Uiso 1 calc R .
C22A C -0.15085(5) 0.35033(4) 0.78088(3) 0.0433(9) Uani 1 d R .
C23A C -0.05092(5) 0.36496(4) 0.78898(3) 0.0544(10) Uani 1 d R .
H23A H -0.03215(5) 0.31810(4) 0.77597(3) 0.065 Uiso 1 calc R .
C24A C 0.02096(5) 0.44962(4) 0.81652(3) 0.0700(13) Uani 1 d R .
H24A H 0.08782(5) 0.45940(4) 0.82193(3) 0.084 Uiso 1 calc R .
C25A C -0.00709(5) 0.51965(4) 0.83597(3) 0.077(2) Uani 1 d R .
H25A H 0.04100(5) 0.57629(4) 0.85440(3) 0.093 Uiso 1 calc R .
C26A C -0.10702(5) 0.50502(4) 0.82787(3) 0.0720(14) Uani 1 d R .
H26A H -0.12579(5) 0.55187(4) 0.84088(3) 0.086 Uiso 1 calc R .
C27A C -0.17890(5) 0.42036(4) 0.80033(3) 0.0564(11) Uani 1 d R .
H27A H -0.24576(5) 0.41057(4) 0.79492(3) 0.068 Uiso 1 calc R .
C28A C -0.35458(5) 0.24667(4) 0.77410(3) 0.0441(9) Uani 1 d R .
C29A C -0.44212(5) 0.22406(4) 0.73278(3) 0.0652(13) Uani 1 d R .
H29A H -0.44546(5) 0.20476(4) 0.68677(3) 0.078 Uiso 1 calc R .
C30A C -0.52468(5) 0.23029(4) 0.76024(3) 0.080(2) Uani 1 d R .
H30A H -0.58326(5) 0.21516(4) 0.73260(3) 0.096 Uiso 1 calc R .
C31A C -0.51969(5) 0.25913(4) 0.82900(3) 0.0761(14) Uani 1 d R .
H31A H -0.57493(5) 0.26329(4) 0.84737(3) 0.091 Uiso 1 calc R .
C32A C -0.43215(5) 0.28175(4) 0.87032(3) 0.080(2) Uani 1 d R .
H32A H -0.42882(5) 0.30105(4) 0.91633(3) 0.097 Uiso 1 calc R .
C33A C -0.34959(5) 0.27552(4) 0.84287(3) 0.0728(14) Uani 1 d R .
H33A H -0.29101(5) 0.29065(4) 0.87051(3) 0.087 Uiso 1 calc R .
C34A C -0.21532(5) 0.16574(4) 0.76421(3) 0.0441(9) Uani 1 d R .
C35A C -0.25497(5) 0.07913(4) 0.72130(3) 0.0715(13) Uani 1 d R .
H35A H -0.29055(5) 0.06340(4) 0.67947(3) 0.086 Uiso 1 calc R .
C36A C -0.24143(5) 0.01604(4) 0.74091(3) 0.095(2) Uani 1 d R .
H36A H -0.26796(5) -0.04191(4) 0.71221(3) 0.114 Uiso 1 calc R .
C37A C -0.18824(5) 0.03955(4) 0.80342(3) 0.085(2) Uani 1 d R .
H37A H -0.17918(5) -0.00267(4) 0.81654(3) 0.102 Uiso 1 calc R .
C38A C -0.14858(5) 0.12615(4) 0.84633(3) 0.0762(14) Uani 1 d R .
H38A H -0.11299(5) 0.14187(4) 0.88815(3) 0.091 Uiso 1 calc R .
C39A C -0.16212(5) 0.18924(4) 0.82672(3) 0.0588(11) Uani 1 d R .
H39A H -0.13558(5) 0.24718(4) 0.85543(3) 0.071 Uiso 1 calc R .
C40A C 0.15883(5) 0.39651(4) 0.56623(3) 0.0480(9) Uani 1 d R .
C41A C 0.08927(5) 0.38522(4) 0.51528(3) 0.0505(10) Uani 1 d R .
H41A H 0.03599(5) 0.33170(4) 0.49520(3) 0.061 Uiso 1 calc R .
C42A C 0.09936(5) 0.45392(4) 0.49435(3) 0.0618(12) Uani 1 d R .
H42A H 0.05283(5) 0.44636(4) 0.46026(3) 0.074 Uiso 1 calc R .
C43A C 0.17899(5) 0.53391(4) 0.52436(3) 0.0752(14) Uani 1 d R .
H43A H 0.18573(5) 0.57988(4) 0.51036(3) 0.090 Uiso 1 calc R .
C44A C 0.24855(5) 0.54520(4) 0.57530(3) 0.0789(15) Uani 1 d R .
H44A H 0.30184(5) 0.59871(4) 0.59537(3) 0.095 Uiso 1 calc R .
C45A C 0.23846(5) 0.47650(4) 0.59623(3) 0.0634(12) Uani 1 d R .
H45A H 0.28500(5) 0.48405(4) 0.63031(3) 0.076 Uiso 1 calc R .
C46A C 0.15006(5) 0.21896(4) 0.52697(3) 0.0489(10) Uani 1 d R .
C47A C 0.20441(5) 0.23448(4) 0.47736(3) 0.0664(13) Uani 1 d R .
H47A H 0.23464(5) 0.29088(4) 0.47752(3) 0.080 Uiso 1 calc R .
C48A C 0.21358(5) 0.16569(4) 0.42750(3) 0.084(2) Uani 1 d R .
H48A H 0.24995(5) 0.17607(4) 0.39431(3) 0.101 Uiso 1 calc R .
C49A C 0.16840(5) 0.08139(4) 0.42725(3) 0.094(2) Uani 1 d R .
H49A H 0.17453(5) 0.03537(4) 0.39389(3) 0.112 Uiso 1 calc R .
C50A C 0.11405(5) 0.06586(4) 0.47687(3) 0.092(2) Uani 1 d R .
H50A H 0.08383(5) 0.00945(4) 0.47671(3) 0.111 Uiso 1 calc R .
C51A C 0.10488(5) 0.13465(4) 0.52673(3) 0.0701(13) Uani 1 d R .
H51A H 0.06852(5) 0.12426(4) 0.55993(3) 0.084 Uiso 1 calc R .
C52A C 0.25010(5) 0.34555(4) 0.65663(3) 0.0496(10) Uani 1 d R .
C53A C 0.24958(5) 0.39109(4) 0.72270(3) 0.081(2) Uani 1 d R .
H53A H 0.19278(5) 0.39917(4) 0.73504(3) 0.097 Uiso 1 calc R .
C54A C 0.33395(5) 0.42454(4) 0.77032(3) 0.110(2) Uani 1 d R .
H54A H 0.33360(5) 0.45502(4) 0.81452(3) 0.131 Uiso 1 calc R .
C55A C 0.41885(5) 0.41244(4) 0.75188(3) 0.105(2) Uani 1 d R .
H55A H 0.47530(5) 0.43481(4) 0.78375(3) 0.125 Uiso 1 calc R .
C56A C 0.41938(5) 0.36690(4) 0.68581(3) 0.096(2) Uani 1 d R .
H56A H 0.47618(5) 0.35880(4) 0.67347(3) 0.115 Uiso 1 calc R .
C57A C 0.33500(5) 0.33346(4) 0.63818(3) 0.0694(13) Uani 1 d R .
H57A H 0.33535(5) 0.30300(4) 0.59397(3) 0.083 Uiso 1 calc R .

loop_
_atom_type_symbol
_atom_type_description
_atom_type_scat_dispersion_real
_atom_type_scat_dispersion_imag
_atom_type_scat_source
C C 0.0033 0.0016 'International Tables Vol C Tables 4.2.6.8 and 6.1.1.4'
H H 0.0000 0.0000 'International Tables Vol C Tables 4.2.6.8 and 6.1.1.4'
P P 0.1023 0.0942 'International Tables Vol C Tables 4.2.6.8 and 6.1.1.4'
N N 0.0061 0.0033 'International Tables Vol C Tables 4.2.6.8 and 6.1.1.4'

loop_
_geom_angle_atom_site_label_1
_geom_angle_atom_site_label_2
_geom_angle_atom_site_label_3
_geom_angle
_geom_angle_site_symmetry_1
_geom_angle_site_symmetry_3
_geom_angle_publ_flag
C3 N1 C1 115.1(3) . . ?
C2 N2 C1 115.4(3) . . ?
C3 N3 C2 114.4(3) . . ?
C1 N4 P1 120.8(2) . . ?
C2 N5 P2 124.8(3) . . ?
C3 N6 P3 115.8(2) . . ?
N4 P1 C16 113.92(13) . . ?
N4 P1 C4 104.74(12) . . ?
C16 P1 C4 105.53(6) . . ?
N4 P1 C10 118.14(13) . . ?
C16 P1 C10 109.07(6) . . ?
C4 P1 C10 104.08(6) . . ?
N5 P2 C22 104.21(12) . . ?
N5 P2 C34 118.26(13) . . ?
C22 P2 C34 101.86(6) . . ?
N5 P2 C28 117.56(13) . . ?
C22 P2 C28 107.44(6) . . ?
C34 P2 C28 105.87(6) . . ?
N6 P3 C46 105.27(11) . . ?
N6 P3 C52 114.03(13) . . ?
C46 P3 C52 107.31(6) . . ?
N6 P3 C40 116.60(13) . . ?
C46 P3 C40 104.44(6) . . ?
C52 P3 C40 108.33(6) . . ?
N1 C1 N2 124.2(3) . . ?
N1 C1 N4 115.2(3) . . ?
N2 C1 N4 120.6(3) . . ?
N2 C2 N5 115.9(3) . . ?
N2 C2 N3 124.7(3) . . ?
N5 C2 N3 119.4(3) . . ?
N3 C3 N1 125.9(2) . . ?
N3 C3 N6 117.3(2) . . ?
N1 C3 N6 116.8(2) . . ?
C9 C4 C5 120.0 . . ?
C9 C4 P1 120.1 . . ?
C5 C4 P1 119.6 . . ?
C6 C5 C4 120.0 . . ?
C5 C6 C7 120.0 . . ?
C6 C7 C8 120.0 . . ?
C9 C8 C7 120.0 . . ?
C8 C9 C4 120.0 . . ?
C11 C10 C15 120.0 . . ?
C11 C10 P1 121.0 . . ?
C15 C10 P1 118.6 . . ?
C12 C11 C10 120.0 . . ?
C11 C12 C13 120.0 . . ?
C14 C13 C12 120.0 . . ?
C15 C14 C13 120.0 . . ?
C14 C15 C10 120.0 . . ?
C17 C16 C21 120.0 . . ?
C17 C16 P1 121.1 . . ?
C21 C16 P1 118.8 . . ?
C16 C17 C18 120.0 . . ?
C19 C18 C17 120.0 . . ?
C18 C19 C20 120.0 . . ?
C21 C20 C19 120.0 . . ?
C20 C21 C16 120.0 . . ?
C27 C22 C23 120.0 . . ?
C27 C22 P2 120.7 . . ?
C23 C22 P2 119.3 . . ?
C24 C23 C22 120.0 . . ?
C23 C24 C25 120.0 . . ?
C26 C25 C24 120.0 . . ?
C25 C26 C27 120.0 . . ?
C26 C27 C22 120.0 . . ?
C29 C28 C33 120.0 . . ?
C29 C28 P2 120.5 . . ?
C33 C28 P2 119.4 . . ?
C28 C29 C30 120.0 . . ?
C31 C30 C29 120.0 . . ?
C30 C31 C32 120.0 . . ?
C33 C32 C31 120.0 . . ?
C32 C33 C28 120.0 . . ?
C35 C34 C39 120.0 . . ?
C35 C34 P2 116.8 . . ?
C39 C34 P2 123.1 . . ?
C34 C35 C36 120.0 . . ?
C37 C36 C35 120.0 . . ?
C38 C37 C36 120.0 . . ?
C37 C38 C39 120.0 . . ?
C38 C39 C34 120.0 . . ?
C45 C40 C41 120.0 . . ?
C45 C40 P3 119.4 . . ?
C41 C40 P3 120.6 . . ?
C42 C41 C40 120.0 . . ?
C41 C42 C43 120.0 . . ?
C44 C43 C42 120.0 . . ?
C43 C44 C45 120.0 . . ?
C44 C45 C40 120.0 . . ?
C51 C46 C47 120.0 . . ?
C51 C46 P3 121.7 . . ?
C47 C46 P3 118.2 . . ?
C48 C47 C46 120.0 . . ?
C47 C48 C49 120.0 . . ?
C48 C49 C50 120.0 . . ?
C51 C50 C49 120.0 . . ?
C46 C51 C50 120.0 . . ?
C57 C52 C53 120.0 . . ?
C57 C52 P3 120.6 . . ?
C53 C52 P3 119.0 . . ?
C52 C53 C54 120.0 . . ?
C55 C54 C53 120.0 . . ?
C54 C55 C56 120.0 . . ?
C57 C56 C55 120.0 . . ?
C52 C57 C56 120.0 . . ?
C3A N1A C1A 115.1(3) . . ?
C2A N2A C1A 115.3(3) . . ?
C3A N3A C2A 114.8(2) . . ?
C1A N4A P1A 121.5(3) . . ?
C2A N5A P2A 119.4(3) . . ?
C3A N6A P3A 122.7(2) . . ?
N4A P1A C16A 113.50(14) . . ?
N4A P1A C10A 106.29(12) . . ?
C16A P1A C10A 104.73(7) . . ?
N4A P1A C4A 117.04(14) . . ?
C16A P1A C4A 109.21(6) . . ?
C10A P1A C4A 104.91(6) . . ?
N5A P2A C22A 117.75(13) . . ?
N5A P2A C34A 114.30(14) . . ?
C22A P2A C34A 109.04(6) . . ?
N5A P2A C28A 105.84(12) . . ?
C22A P2A C28A 103.60(6) . . ?
C34A P2A C28A 104.88(6) . . ?
N6A P3A C52A 104.07(12) . . ?
N6A P3A C46A 116.08(13) . . ?
C52A P3A C46A 105.38(6) . . ?
N6A P3A C40A 118.55(13) . . ?
C52A P3A C40A 104.63(6) . . ?
C46A P3A C40A 106.70(6) . . ?
N2A C1A N1A 124.3(3) . . ?
N2A C1A N4A 120.0(3) . . ?
N1A C1A N4A 115.7(3) . . ?
N2A C2A N5A 115.9(3) . . ?
N2A C2A N3A 124.7(3) . . ?
N5A C2A N3A 119.3(3) . . ?
N3A C3A N1A 125.5(2) . . ?
N3A C3A N6A 115.6(2) . . ?
N1A C3A N6A 118.9(2) . . ?
C5A C4A C9A 120.0 . . ?
C5A C4A P1A 121.5 . . ?
C9A C4A P1A 118.5 . . ?
C6A C5A C4A 120.0 . . ?
C7A C6A C5A 120.0 . . ?
C6A C7A C8A 120.0 . . ?
C9A C8A C7A 120.0 . . ?
C8A C9A C4A 120.0 . . ?
C11A C10A C15A 120.0 . . ?
C11A C10A P1A 119.0 . . ?
C15A C10A P1A 121.0 . . ?
C10A C11A C12A 120.0 . . ?
C13A C12A C11A 120.0 . . ?
C14A C13A C12A 120.0 . . ?
C15A C14A C13A 120.0 . . ?
C14A C15A C10A 120.0 . . ?
C21A C16A C17A 120.0 . . ?
C21A C16A P1A 115.7 . . ?
C17A C16A P1A 124.3 . . ?
C16A C17A C18A 120.0 . . ?
C19A C18A C17A 120.0 . . ?
C18A C19A C20A 120.0 . . ?
C19A C20A C21A 120.0 . . ?
C16A C21A C20A 120.0 . . ?
C23A C22A C27A 120.0 . . ?
C23A C22A P2A 121.0 . . ?
C27A C22A P2A 118.7 . . ?
C22A C23A C24A 120.0 . . ?
C25A C24A C23A 120.0 . . ?
C26A C25A C24A 120.0 . . ?
C25A C26A C27A 120.0 . . ?
C22A C27A C26A 120.0 . . ?
C29A C28A C33A 120.0 . . ?
C29A C28A P2A 119.9 . . ?
C33A C28A P2A 120.0 . . ?
C28A C29A C30A 120.0 . . ?
C31A C30A C29A 120.0 . . ?
C30A C31A C32A 120.0 . . ?
C31A C32A C33A 120.0 . . ?
C32A C33A C28A 120.0 . . ?
C39A C34A C35A 120.0 . . ?
C39A C34A P2A 122.4 . . ?
C35A C34A P2A 117.4 . . ?
C36A C35A C34A 120.0 . . ?
C37A C36A C35A 120.0 . . ?
C36A C37A C38A 120.0 . . ?
C39A C38A C37A 120.0 . . ?
C38A C39A C34A 120.0 . . ?
C45A C40A C41A 120.0 . . ?
C45A C40A P3A 120.6 . . ?
C41A C40A P3A 119.3 . . ?
C42A C41A C40A 120.0 . . ?
C41A C42A C43A 120.0 . . ?
C42A C43A C44A 120.0 . . ?
C45A C44A C43A 120.0 . . ?
C44A C45A C40A 120.0 . . ?
C47A C46A C51A 120.0 . . ?
C47A C46A P3A 122.1 . . ?
C51A C46A P3A 117.8 . . ?
C46A C47A C48A 120.0 . . ?
C49A C48A C47A 120.0 . . ?
C48A C49A C50A 120.0 . . ?
C51A C50A C49A 120.0 . . ?
C46A C51A C50A 120.0 . . ?
C53A C52A C57A 120.0 . . ?
C53A C52A P3A 118.8 . . ?
C57A C52A P3A 121.1 . . ?
C54A C53A C52A 120.0 . . ?
C53A C54A C55A 120.0 . . ?
C54A C55A C56A 120.0 . . ?
C55A C56A C57A 120.0 . . ?
C52A C57A C56A 120.0 . . ?

loop_
_geom_bond_atom_site_label_1
_geom_bond_atom_site_label_2
_geom_bond_distance
_geom_bond_site_symmetry_2
_geom_bond_publ_flag
N1 C3 1.345(3) . ?
N1 C1 1.346(4) . ?
N2 C2 1.347(4) . ?
N2 C1 1.347(4) . ?
N3 C3 1.333(3) . ?
N3 C2 1.354(4) . ?
N4 C1 1.360(4) . ?
N4 P1 1.588(3) . ?
N5 C2 1.365(4) . ?
N5 P2 1.581(3) . ?
N6 C3 1.382(3) . ?
N6 P3 1.599(3) . ?
P1 C16 1.8101(12) . ?
P1 C4 1.8143(12) . ?
P1 C10 1.8285(12) . ?
P2 C22 1.7991(12) . ?
P2 C34 1.8091(13) . ?
P2 C28 1.8140(13) . ?
P3 C46 1.8081(11) . ?
P3 C52 1.8098(12) . ?
P3 C40 1.8440(13) . ?
C4 C9 1.39 . ?
C4 C5 1.39 . ?
C5 C6 1.39 . ?
C6 C7 1.39 . ?
C7 C8 1.39 . ?
C8 C9 1.39 . ?
C10 C11 1.39 . ?
C10 C15 1.39 . ?
C11 C12 1.39 . ?
C12 C13 1.39 . ?
C13 C14 1.39 . ?
C14 C15 1.39 . ?
C16 C17 1.39 . ?
C16 C21 1.39 . ?
C17 C18 1.39 . ?
C18 C19 1.39 . ?
C19 C20 1.39 . ?
C20 C21 1.39 . ?
C22 C27 1.39 . ?
C22 C23 1.39 . ?
C23 C24 1.39 . ?
C24 C25 1.39 . ?
C25 C26 1.39 . ?
C26 C27 1.39 . ?
C28 C29 1.39 . ?
C28 C33 1.39 . ?
C29 C30 1.39 . ?
C30 C31 1.39 . ?
C31 C32 1.39 . ?
C32 C33 1.39 . ?
C34 C35 1.39 . ?
C34 C39 1.39 . ?
C35 C36 1.39 . ?
C36 C37 1.39 . ?
C37 C38 1.39 . ?
C38 C39 1.39 . ?
C40 C45 1.39 . ?
C40 C41 1.39 . ?
C41 C42 1.39 . ?
C42 C43 1.39 . ?
C43 C44 1.39 . ?
C44 C45 1.39 . ?
C46 C51 1.39 . ?
C46 C47 1.39 . ?
C47 C48 1.39 . ?
C48 C49 1.39 . ?
C49 C50 1.39 . ?
C50 C51 1.39 . ?
C52 C57 1.39 . ?
C52 C53 1.39 . ?
C53 C54 1.39 . ?
C54 C55 1.39 . ?
C55 C56 1.39 . ?
C56 C57 1.39 . ?
N1A C3A 1.343(3) . ?
N1A C1A 1.351(5) . ?
N2A C2A 1.348(4) . ?
N2A C1A 1.349(4) . ?
N3A C3A 1.336(3) . ?
N3A C2A 1.349(4) . ?
N4A C1A 1.367(4) . ?
N4A P1A 1.585(3) . ?
N5A C2A 1.362(4) . ?
N5A P2A 1.592(3) . ?
N6A C3A 1.377(3) . ?
N6A P3A 1.585(3) . ?
P1A C16A 1.8130(14) . ?
P1A C10A 1.8165(12) . ?
P1A C4A 1.8264(13) . ?
P2A C22A 1.8008(13) . ?
P2A C34A 1.8086(13) . ?
P2A C28A 1.8222(12) . ?
P3A C52A 1.7989(12) . ?
P3A C46A 1.8107(13) . ?
P3A C40A 1.8399(13) . ?
C4A C5A 1.39 . ?
C4A C9A 1.39 . ?
C5A C6A 1.39 . ?
C6A C7A 1.39 . ?
C7A C8A 1.39 . ?
C8A C9A 1.39 . ?
C10A C11A 1.39 . ?
C10A C15A 1.39 . ?
C11A C12A 1.39 . ?
C12A C13A 1.39 . ?
C13A C14A 1.39 . ?
C14A C15A 1.39 . ?
C16A C21A 1.39 . ?
C16A C17A 1.39 . ?
C17A C18A 1.39 . ?
C18A C19A 1.39 . ?
C19A C20A 1.39 . ?
C20A C21A 1.39 . ?
C22A C23A 1.39 . ?
C22A C27A 1.39 . ?
C23A C24A 1.39 . ?
C24A C25A 1.39 . ?
C25A C26A 1.39 . ?
C26A C27A 1.39 . ?
C28A C29A 1.39 . ?
C28A C33A 1.39 . ?
C29A C30A 1.39 . ?
C30A C31A 1.39 . ?
C31A C32A 1.39 . ?
C32A C33A 1.39 . ?
C34A C39A 1.39 . ?
C34A C35A 1.39 . ?
C35A C36A 1.39 . ?
C36A C37A 1.39 . ?
C37A C38A 1.39 . ?
C38A C39A 1.39 . ?
C40A C45A 1.39 . ?
C40A C41A 1.39 . ?
C41A C42A 1.39 . ?
C42A C43A 1.39 . ?
C43A C44A 1.39 . ?
C44A C45A 1.39 . ?
C46A C47A 1.39 . ?
C46A C51A 1.39 . ?
C47A C48A 1.39 . ?
C48A C49A 1.39 . ?
C49A C50A 1.39 . ?
C50A C51A 1.39 . ?
C52A C53A 1.39 . ?
C52A C57A 1.39 . ?
C53A C54A 1.39 . ?
C54A C55A 1.39 . ?
C55A C56A 1.39 . ?
C56A C57A 1.39 . ?

loop_
_geom_torsion_atom_site_label_1
_geom_torsion_atom_site_label_2
_geom_torsion_atom_site_label_3
_geom_torsion_atom_site_label_4
_geom_torsion
_geom_torsion_site_symmetry_1
_geom_torsion_site_symmetry_2
_geom_torsion_site_symmetry_3
_geom_torsion_site_symmetry_4
_geom_torsion_publ_flag
C1 N4 P1 C16 75.5(3) . . . . ?
C1 N4 P1 C4 -169.7(3) . . . . ?
C1 N4 P1 C10 -54.5(3) . . . . ?
C2 N5 P2 C22 -176.6(3) . . . . ?
C2 N5 P2 C34 71.3(3) . . . . ?
C2 N5 P2 C28 -57.9(3) . . . . ?
C3 N6 P3 C46 174.1(2) . . . . ?
C3 N6 P3 C52 56.7(2) . . . . ?
C3 N6 P3 C40 -70.8(2) . . . . ?
C3 N1 C1 N2 2.0(5) . . . . ?
C3 N1 C1 N4 -176.7(3) . . . . ?
C2 N2 C1 N1 -5.7(5) . . . . ?
C2 N2 C1 N4 172.9(3) . . . . ?
P1 N4 C1 N1 173.9(3) . . . . ?
P1 N4 C1 N2 -4.8(5) . . . . ?
C1 N2 C2 N5 -173.9(3) . . . . ?
C1 N2 C2 N3 5.7(5) . . . . ?
P2 N5 C2 N2 171.5(3) . . . . ?
P2 N5 C2 N3 -8.1(5) . . . . ?
C3 N3 C2 N2 -1.9(5) . . . . ?
C3 N3 C2 N5 177.7(3) . . . . ?
C2 N3 C3 N1 -2.5(4) . . . . ?
C2 N3 C3 N6 178.8(3) . . . . ?
C1 N1 C3 N3 2.4(4) . . . . ?
C1 N1 C3 N6 -178.8(3) . . . . ?
P3 N6 C3 N3 -164.5(2) . . . . ?
P3 N6 C3 N1 16.7(3) . . . . ?
N4 P1 C4 C9 4.97(14) . . . . ?
C16 P1 C4 C9 125.5 . . . . ?
C10 P1 C4 C9 -119.7 . . . . ?
N4 P1 C4 C5 178.53(12) . . . . ?
C16 P1 C4 C5 -60.93(6) . . . . ?
C10 P1 C4 C5 53.86(6) . . . . ?
C9 C4 C5 C6 0.0 . . . . ?
P1 C4 C5 C6 -173.6 . . . . ?
C4 C5 C6 C7 0.0 . . . . ?
C5 C6 C7 C8 0.0 . . . . ?
C6 C7 C8 C9 0.0 . . . . ?
C7 C8 C9 C4 0.0 . . . . ?
C5 C4 C9 C8 0.0 . . . . ?
P1 C4 C9 C8 173.5 . . . . ?
N4 P1 C10 C11 89.75(14) . . . . ?
C16 P1 C10 C11 -42.42(7) . . . . ?
C4 P1 C10 C11 -154.7 . . . . ?
N4 P1 C10 C15 -83.75(14) . . . . ?
C16 P1 C10 C15 144.1 . . . . ?
C4 P1 C10 C15 31.82(6) . . . . ?
C15 C10 C11 C12 0.0 . . . . ?
P1 C10 C11 C12 -173.4 . . . . ?
C10 C11 C12 C13 0.0 . . . . ?
C11 C12 C13 C14 0.0 . . . . ?
C12 C13 C14 C15 0.0 . . . . ?
C13 C14 C15 C10 0.0 . . . . ?
C11 C10 C15 C14 0.0 . . . . ?
P1 C10 C15 C14 173.6 . . . . ?
N4 P1 C16 C17 -166.72(12) . . . . ?
C4 P1 C16 C17 78.95(6) . . . . ?
C10 P1 C16 C17 -32.35(7) . . . . ?
N4 P1 C16 C21 17.16(13) . . . . ?
C4 P1 C16 C21 -97.2 . . . . ?
C10 P1 C16 C21 151.5 . . . . ?
C21 C16 C17 C18 0.0 . . . . ?
P1 C16 C17 C18 -176.1 . . . . ?
C16 C17 C18 C19 0.0 . . . . ?
C17 C18 C19 C20 0.0 . . . . ?
C18 C19 C20 C21 0.0 . . . . ?
C19 C20 C21 C16 0.0 . . . . ?
C17 C16 C21 C20 0.0 . . . . ?
P1 C16 C21 C20 176.2 . . . . ?
N5 P2 C22 C27 -171.07(12) . . . . ?
C34 P2 C22 C27 -47.55(7) . . . . ?
C28 P2 C22 C27 63.49(7) . . . . ?
N5 P2 C22 C23 8.53(14) . . . . ?
C34 P2 C22 C23 132.1 . . . . ?
C28 P2 C22 C23 -116.9 . . . . ?
C27 C22 C23 C24 0.0 . . . . ?
P2 C22 C23 C24 -179.6 . . . . ?
C22 C23 C24 C25 0.0 . . . . ?
C23 C24 C25 C26 0.0 . . . . ?
C24 C25 C26 C27 0.0 . . . . ?
C25 C26 C27 C22 0.0 . . . . ?
C23 C22 C27 C26 0.0 . . . . ?
P2 C22 C27 C26 179.6 . . . . ?
N5 P2 C28 C29 -105.54(13) . . . . ?
C22 P2 C28 C29 11.48(7) . . . . ?
C34 P2 C28 C29 119.7 . . . . ?
N5 P2 C28 C33 69.83(14) . . . . ?
C22 P2 C28 C33 -173.2 . . . . ?
C34 P2 C28 C33 -64.89(6) . . . . ?
C33 C28 C29 C30 0.0 . . . . ?
P2 C28 C29 C30 175.3 . . . . ?
C28 C29 C30 C31 0.0 . . . . ?
C29 C30 C31 C32 0.0 . . . . ?
C30 C31 C32 C33 0.0 . . . . ?
C31 C32 C33 C28 0.0 . . . . ?
C29 C28 C33 C32 0.0 . . . . ?
P2 C28 C33 C32 -175.4 . . . . ?
N5 P2 C34 C35 40.86(14) . . . . ?
C22 P2 C34 C35 -72.57(6) . . . . ?
C28 P2 C34 C35 175.2 . . . . ?
N5 P2 C34 C39 -142.99(13) . . . . ?
C22 P2 C34 C39 103.6 . . . . ?
C28 P2 C34 C39 -8.64(7) . . . . ?
C39 C34 C35 C36 0.0 . . . . ?
P2 C34 C35 C36 176.3 . . . . ?
C34 C35 C36 C37 0.0 . . . . ?
C35 C36 C37 C38 0.0 . . . . ?
C36 C37 C38 C39 0.0 . . . . ?
C37 C38 C39 C34 0.0 . . . . ?
C35 C34 C39 C38 0.0 . . . . ?
P2 C34 C39 C38 -176.0 . . . . ?
N6 P3 C40 C45 177.57(12) . . . . ?
C46 P3 C40 C45 -66.78(6) . . . . ?
C52 P3 C40 C45 47.36(6) . . . . ?
N6 P3 C40 C41 -2.88(13) . . . . ?
C46 P3 C40 C41 112.8 . . . . ?
C52 P3 C40 C41 -133.1 . . . . ?
C45 C40 C41 C42 0.0 . . . . ?
P3 C40 C41 C42 -179.6 . . . . ?
C40 C41 C42 C43 0.0 . . . . ?
C41 C42 C43 C44 0.0 . . . . ?
C42 C43 C44 C45 0.0 . . . . ?
C43 C44 C45 C40 0.0 . . . . ?
C41 C40 C45 C44 0.0 . . . . ?
P3 C40 C45 C44 179.6 . . . . ?
N6 P3 C46 C51 -157.78(12) . . . . ?
C52 P3 C46 C51 -35.97(7) . . . . ?
C40 P3 C46 C51 78.89(6) . . . . ?
N6 P3 C46 C47 25.03(14) . . . . ?
C52 P3 C46 C47 146.8 . . . . ?
C40 P3 C46 C47 -98.3 . . . . ?
C51 C46 C47 C48 0.0 . . . . ?
P3 C46 C47 C48 177.2 . . . . ?
C46 C47 C48 C49 0.0 . . . . ?
C47 C48 C49 C50 0.0 . . . . ?
C48 C49 C50 C51 0.0 . . . . ?
C47 C46 C51 C50 0.0 . . . . ?
P3 C46 C51 C50 -177.1 . . . . ?
C49 C50 C51 C46 0.0 . . . . ?
N6 P3 C52 C57 -97.23(13) . . . . ?
C46 P3 C52 C57 146.6 . . . . ?
C40 P3 C52 C57 34.38(7) . . . . ?
N6 P3 C52 C53 75.86(13) . . . . ?
C46 P3 C52 C53 -40.30(7) . . . . ?
C40 P3 C52 C53 -152.5 . . . . ?
C57 C52 C53 C54 0.0 . . . . ?
P3 C52 C53 C54 -173.1 . . . . ?
C52 C53 C54 C55 0.0 . . . . ?
C53 C54 C55 C56 0.0 . . . . ?
C54 C55 C56 C57 0.0 . . . . ?
C53 C52 C57 C56 0.0 . . . . ?
P3 C52 C57 C56 173.0 . . . . ?
C55 C56 C57 C52 0.0 . . . . ?
C1A N4A P1A C16A -50.0(4) . . . . ?
C1A N4A P1A C10A -164.6(3) . . . . ?
C1A N4A P1A C4A 78.6(3) . . . . ?
C2A N5A P2A C22A 56.7(3) . . . . ?
C2A N5A P2A C34A -73.2(3) . . . . ?
C2A N5A P2A C28A 171.9(3) . . . . ?
C3A N6A P3A C52A 177.8(2) . . . . ?
C3A N6A P3A C46A -66.9(3) . . . . ?
C3A N6A P3A C40A 62.2(3) . . . . ?
C2A N2A C1A N1A -0.8(6) . . . . ?
C2A N2A C1A N4A -178.7(3) . . . . ?
C3A N1A C1A N2A 1.4(5) . . . . ?
C3A N1A C1A N4A 179.4(3) . . . . ?
P1A N4A C1A N2A -18.3(5) . . . . ?
P1A N4A C1A N1A 163.6(3) . . . . ?
C1A N2A C2A N5A 173.7(3) . . . . ?
C1A N2A C2A N3A -3.7(6) . . . . ?
P2A N5A C2A N2A -174.1(3) . . . . ?
P2A N5A C2A N3A 3.5(5) . . . . ?
C3A N3A C2A N2A 7.0(5) . . . . ?
C3A N3A C2A N5A -170.4(3) . . . . ?
C2A N3A C3A N1A -6.4(4) . . . . ?
C2A N3A C3A N6A 174.0(3) . . . . ?
C1A N1A C3A N3A 2.5(4) . . . . ?
C1A N1A C3A N6A -177.9(3) . . . . ?
P3A N6A C3A N3A -173.6(2) . . . . ?
P3A N6A C3A N1A 6.7(4) . . . . ?
N4A P1A C4A C5A 149.10(12) . . . . ?
C16A P1A C4A C5A -80.21(6) . . . . ?
C10A P1A C4A C5A 31.60(7) . . . . ?
N4A P1A C4A C9A -28.62(14) . . . . ?
C16A P1A C4A C9A 102.07(6) . . . . ?
C10A P1A C4A C9A -146.1 . . . . ?
C9A C4A C5A C6A 0.0 . . . . ?
P1A C4A C5A C6A -177.7 . . . . ?
C4A C5A C6A C7A 0.0 . . . . ?
C5A C6A C7A C8A 0.0 . . . . ?
C6A C7A C8A C9A 0.0 . . . . ?
C7A C8A C9A C4A 0.0 . . . . ?
C5A C4A C9A C8A 0.0 . . . . ?
P1A C4A C9A C8A 177.8 . . . . ?
N4A P1A C10A C11A -36.54(15) . . . . ?
C16A P1A C10A C11A -157.0 . . . . ?
C4A P1A C10A C11A 88.07(6) . . . . ?
N4A P1A C10A C15A 142.07(14) . . . . ?
C16A P1A C10A C15A 21.65(7) . . . . ?
C4A P1A C10A C15A -93.32(6) . . . . ?
C15A C10A C11A C12A 0.0 . . . . ?
P1A C10A C11A C12A 178.6 . . . . ?
C10A C11A C12A C13A 0.0 . . . . ?
C11A C12A C13A C14A 0.0 . . . . ?
C12A C13A C14A C15A 0.0 . . . . ?
C13A C14A C15A C10A 0.0 . . . . ?
C11A C10A C15A C14A 0.0 . . . . ?
P1A C10A C15A C14A -178.6 . . . . ?
N4A P1A C16A C21A -35.67(14) . . . . ?
C10A P1A C16A C21A 79.83(6) . . . . ?
C4A P1A C16A C21A -168.2 . . . . ?
N4A P1A C16A C17A 145.55(13) . . . . ?
C10A P1A C16A C17A -98.94(6) . . . . ?
C4A P1A C16A C17A 12.98(8) . . . . ?
C21A C16A C17A C18A 0.0 . . . . ?
P1A C16A C17A C18A 178.7 . . . . ?
C16A C17A C18A C19A 0.0 . . . . ?
C17A C18A C19A C20A 0.0 . . . . ?
C18A C19A C20A C21A 0.0 . . . . ?
C17A C16A C21A C20A 0.0 . . . . ?
P1A C16A C21A C20A -178.8 . . . . ?
C19A C20A C21A C16A 0.0 . . . . ?
N5A P2A C22A C23A -90.21(14) . . . . ?
C34A P2A C22A C23A 42.11(7) . . . . ?
C28A P2A C22A C23A 153.4 . . . . ?
N5A P2A C22A C27A 83.85(14) . . . . ?
C34A P2A C22A C27A -143.8 . . . . ?
C28A P2A C22A C27A -32.54(6) . . . . ?
C27A C22A C23A C24A 0.0 . . . . ?
P2A C22A C23A C24A 174.0 . . . . ?
C22A C23A C24A C25A 0.0 . . . . ?
C23A C24A C25A C26A 0.0 . . . . ?
C24A C25A C26A C27A 0.0 . . . . ?
C23A C22A C27A C26A 0.0 . . . . ?
P2A C22A C27A C26A -174.1 . . . . ?
C25A C26A C27A C22A 0.0 . . . . ?
N5A P2A C28A C29A 0.81(14) . . . . ?
C22A P2A C28A C29A 125.3 . . . . ?
C34A P2A C28A C29A -120.4 . . . . ?
N5A P2A C28A C33A -176.81(13) . . . . ?
C22A P2A C28A C33A -52.31(7) . . . . ?
C34A P2A C28A C33A 61.99(6) . . . . ?
C33A C28A C29A C30A 0.0 . . . . ?
P2A C28A C29A C30A -177.6 . . . . ?
C28A C29A C30A C31A 0.0 . . . . ?
C29A C30A C31A C32A 0.0 . . . . ?
C30A C31A C32A C33A 0.0 . . . . ?
C31A C32A C33A C28A 0.0 . . . . ?
C29A C28A C33A C32A 0.0 . . . . ?
P2A C28A C33A C32A 177.6 . . . . ?
N5A P2A C34A C39A 162.69(12) . . . . ?
C22A P2A C34A C39A 28.57(7) . . . . ?
C28A P2A C34A C39A -81.86(6) . . . . ?
N5A P2A C34A C35A -22.65(13) . . . . ?
C22A P2A C34A C35A -156.8 . . . . ?
C28A P2A C34A C35A 92.8 . . . . ?
C39A C34A C35A C36A 0.0 . . . . ?
P2A C34A C35A C36A -174.8 . . . . ?
C34A C35A C36A C37A 0.0 . . . . ?
C35A C36A C37A C38A 0.0 . . . . ?
C36A C37A C38A C39A 0.0 . . . . ?
C37A C38A C39A C34A 0.0 . . . . ?
C35A C34A C39A C38A 0.0 . . . . ?
P2A C34A C39A C38A 174.5 . . . . ?
N6A P3A C40A C45A 108.80(13) . . . . ?
C52A P3A C40A C45A -6.54(7) . . . . ?
C46A P3A C40A C45A -117.9 . . . . ?
N6A P3A C40A C41A -68.39(14) . . . . ?
C52A P3A C40A C41A 176.3 . . . . ?
C46A P3A C40A C41A 64.90(6) . . . . ?
C45A C40A C41A C42A 0.0 . . . . ?
P3A C40A C41A C42A 177.2 . . . . ?
C40A C41A C42A C43A 0.0 . . . . ?
C41A C42A C43A C44A 0.0 . . . . ?
C42A C43A C44A C45A 0.0 . . . . ?
C43A C44A C45A C40A 0.0 . . . . ?
C41A C40A C45A C44A 0.0 . . . . ?
P3A C40A C45A C44A -177.2 . . . . ?
N6A P3A C46A C47A 161.16(13) . . . . ?
C52A P3A C46A C47A -84.31(6) . . . . ?
C40A P3A C46A C47A 26.54(7) . . . . ?
N6A P3A C46A C51A -22.29(14) . . . . ?
C52A P3A C46A C51A 92.25(5) . . . . ?
C40A P3A C46A C51A -156.9 . . . . ?
C51A C46A C47A C48A 0.0 . . . . ?
P3A C46A C47A C48A 176.5 . . . . ?
C46A C47A C48A C49A 0.0 . . . . ?
C47A C48A C49A C50A 0.0 . . . . ?
C48A C49A C50A C51A 0.0 . . . . ?
C47A C46A C51A C50A 0.0 . . . . ?
P3A C46A C51A C50A -176.6 . . . . ?
C49A C50A C51A C46A 0.0 . . . . ?
N6A P3A C52A C53A -35.98(14) . . . . ?
C46A P3A C52A C53A -158.6 . . . . ?
C40A P3A C52A C53A 89.09(5) . . . . ?
N6A P3A C52A C57A 146.12(13) . . . . ?
C46A P3A C52A C57A 23.51(7) . . . . ?
C40A P3A C52A C57A -88.80(6) . . . . ?
C57A C52A C53A C54A 0.0 . . . . ?
P3A C52A C53A C54A -177.9 . . . . ?
C52A C53A C54A C55A 0.0 . . . . ?
C53A C54A C55A C56A 0.0 . . . . ?
C54A C55A C56A C57A 0.0 . . . . ?
C53A C52A C57A C56A 0.0 . . . . ?
P3A C52A C57A C56A 177.9 . . . . ?
C55A C56A C57A C52A 0.0 . . . . ?
